data_4342480
loop_
_publ_author_name
'Carpenter, Alex E.'
'Mokhtarzadeh, Charles C.'
'Ripatti, Donald S.'
'Havrylyuk, Irena'
'Kamezawa, Ryo'
'Moore, Curtis E.'
'Rheingold, Arnold L.'
'Figueroa, Joshua S.'

_publ_section_title
;
 Comparative measure of the electronic influence of highly substituted
 aryl isocyanides.
;
_journal_issue 6
_journal_name_full 'Inorganic chemistry'
_journal_page_first 2936
_journal_page_last 2944
_journal_paper_doi 10.1021/ic5030845
_journal_volume 54
_journal_year 2015
_chemical_formula_moiety 'C28 H9 Cr F12 N O5'
_chemical_formula_sum 'C28 H9 Cr F12 N O5'
_chemical_formula_weight 719.36
_chemical_melting_point ?
_chemical_name_common Cr(CO)5(CNArDArF2)
_space_group_crystal_system monoclinic
_space_group_IT_number 14
_space_group_name_Hall '-P 2yn'
_space_group_name_H-M_alt 'P 1 21/n 1'
_symmetry_space_group_name_Hall '-P 2yn'
_symmetry_space_group_name_H-M 'P 1 21/n 1'
_atom_sites_solution_hydrogens geom
_audit_creation_date 2014-11-22
_audit_creation_method
; 
Olex2 1.2-beta 
(compiled 2014.11.21 svn.r3092 for OlexSys, GUI svn.r4949) 
;
_cell_angle_alpha 90
_cell_angle_beta 91.201(3)
_cell_angle_gamma 90
_cell_formula_units_Z 4
_cell_length_a 13.7139(9)
_cell_length_b 13.8037(11)
_cell_length_c 14.7183(12)
_cell_measurement_reflns_used 3944
_cell_measurement_temperature 100.0
_cell_measurement_theta_max 25.282
_cell_measurement_theta_min 2.493
_cell_volume 2785.6(4)
_computing_cell_refinement 'SAINT v8.34A (Bruker, 2013)'
_computing_data_collection 'APEX2 v2013.6-2 (Bruker, 2013)'
_computing_data_reduction 'SAINT v8.34A (Bruker, 2013)'
_computing_molecular_graphics 'Olex2 (Dolomanov et al., 2009)'
_computing_publication_material 'Olex2 (Dolomanov et al., 2009)'
_computing_structure_refinement 'XL (Sheldrick, 2008)'
_computing_structure_solution 'ShelXT (Sheldrick, 2008)'
_diffrn_ambient_temperature 100.0
_diffrn_detector 'Bruker APEX-II CCD'
_diffrn_detector_area_resol_mean 7.9
_diffrn_detector_type 'CCD Area Detector'
_diffrn_measured_fraction_theta_full 1.000
_diffrn_measured_fraction_theta_max 0.998
_diffrn_measurement_device 'Kappa Four-Circle Diffractometer'
_diffrn_measurement_device_type 'Bruker APEX II Ultra'
_diffrn_measurement_method '\w and \f scans'
_diffrn_radiation_monochromator 'Double Bounce Multilayer Mirrors'
_diffrn_radiation_probe x-ray
_diffrn_radiation_type MoK\a
_diffrn_radiation_wavelength 0.71073
_diffrn_reflns_av_R_equivalents 0.0440
_diffrn_reflns_av_unetI/netI 0.0570
_diffrn_reflns_Laue_measured_fraction_full 1.000
_diffrn_reflns_Laue_measured_fraction_max 0.998
_diffrn_reflns_limit_h_max 16
_diffrn_reflns_limit_h_min -15
_diffrn_reflns_limit_k_max 16
_diffrn_reflns_limit_k_min -14
_diffrn_reflns_limit_l_max 17
_diffrn_reflns_limit_l_min -17
_diffrn_reflns_number 15018
_diffrn_reflns_point_group_measured_fraction_full 1.000
_diffrn_reflns_point_group_measured_fraction_max 0.998
_diffrn_reflns_theta_full 25.000
_diffrn_reflns_theta_max 25.393
_diffrn_reflns_theta_min 2.023
_diffrn_source 'Micro Focus Rotating Anode'
_diffrn_source_type 'Bruker TXS'
_diffrn_standards_number 0
_exptl_absorpt_coefficient_mu 0.532
_exptl_absorpt_correction_T_max 1.0000
_exptl_absorpt_correction_T_min 0.8790
_exptl_absorpt_correction_type multi-scan
_exptl_absorpt_process_details
; 
SADABS-2014/3 (Bruker,2014/3) was used for absorption correction. 
wR2(int) was 0.1598 before and 0.0456 after correction. 
The Ratio of minimum to maximum transmission is 0.8790. 
The \l/2 correction factor is 0.00150. 
;
_exptl_crystal_colour 'clear colourless'
_exptl_crystal_colour_lustre clear
_exptl_crystal_colour_primary colourless
_exptl_crystal_density_diffrn 1.715
_exptl_crystal_density_meas ?
_exptl_crystal_density_method 'not measured'
_exptl_crystal_description block
_exptl_crystal_F_000 1424
_exptl_crystal_size_max 0.159
_exptl_crystal_size_mid 0.14
_exptl_crystal_size_min 0.122
_refine_diff_density_max 1.760
_refine_diff_density_min -1.330
_refine_diff_density_rms 0.100
_refine_ls_extinction_method none
_refine_ls_goodness_of_fit_ref 1.048
_refine_ls_hydrogen_treatment constr
_refine_ls_matrix_type full
_refine_ls_number_parameters 422
_refine_ls_number_reflns 5126
_refine_ls_number_restraints 16
_refine_ls_restrained_S_all 1.100
_refine_ls_R_factor_all 0.0942
_refine_ls_R_factor_gt 0.0649
_refine_ls_shift/su_max 0.001
_refine_ls_shift/su_mean 0.000
_refine_ls_structure_factor_coef Fsqd
_refine_ls_weighting_details 'w=1/[\s^2^(Fo^2^)+(0.0793P)^2^+9.1814P] where P=(Fo^2^+2Fc^2^)/3'
_refine_ls_weighting_scheme calc
_refine_ls_wR_factor_gt 0.1625
_refine_ls_wR_factor_ref 0.1801
_reflns_Friedel_coverage 0.000
_reflns_number_gt 3661
_reflns_number_total 5126
_reflns_threshold_expression 'I > 2\s(I)'
_cod_data_source_file ic5030845_si_002.cif
_cod_data_source_block jfig1064_0m
_cod_depositor_comments
;
The following automatic conversions were performed:

'_chemical_melting_point' value 'Not measured' was changed to '?' -
the value is undefined or not given.

'_diffrn_radiation_probe' value 'X-ray' changed to 'x-ray' according
to
/usr/data/users/saulius/crontab/automatic-downloads/rss-feeds/ACS/lib/dictionaries/cif_core.dic
dictionary named 'cif_core.dic' version 2.4.2 from 2011-04-26.

'_exptl_crystal_density_meas' value 'not measured' was changed to '?'
- the value is perceived as not measured.

Automatic conversion script
Id: cif_fix_values 3008 2015-01-20 13:52:24Z robertas 

 Adding full bibliography for 4342470--4342481.cif.
;
_cod_database_code 4342480
_shelxl_version_number 2014/6
_shelx_space_group_comment
; 
The symmetry employed for this shelxl refinement is uniquely defined 
by the following loop, which should always be used as a source of 
symmetry information in preference to the above space-group names. 
They are only intended as comments. 
;
_shelx_estimated_absorpt_t_max 0.938
_shelx_estimated_absorpt_t_min 0.920
_olex2_refinement_description
; 
1. Fixed Uiso 
 At 1.2 times of: 
  All C(H) groups 
2. Restrained distances 
 F3-C16 
 1.32 with sigma of 0.02 
 F1-C16 
 1.32 with sigma of 0.02 
 F2A-C16 
 1.32 with sigma of 0.02 
 C16-F2 
 1.32 with sigma of 0.02 
 C16-F3A 
 1.32 with sigma of 0.02 
 C16-F1A 
 1.32 with sigma of 0.02 
 F3-F3A = F3A-F2 
 1.05 with sigma of 0.02 
 F2-F2A = F2A-F1 
 1.05 with sigma of 0.02 
 F1-F2A 
 1.05 with sigma of 0.02 
 F1-F1A 
 1.05 with sigma of 0.02 
 F1A-F3 
 1.05 with sigma of 0.02 
 F3-F3A 
 1.05 with sigma of 0.02 
 F3A-F2 
 1.05 with sigma of 0.02 
 F2-F2A 
 1.05 with sigma of 0.02 
3. Uiso/Uaniso restraints and constraints 
Uanis(F3) = Uanis(F1A) = Uanis(F1) = Uanis(F2A) = Uanis(F2) = Uanis(F3A) 
4. Others 
 Sof(F1A)=Sof(F2A)=Sof(F3A)=1-FVAR(1) 
 Sof(F1)=Sof(F2)=Sof(F3)=FVAR(1) 
5.a Aromatic/amide H refined with riding coordinates: 
 C9(H9), C10(H10), C11(H11), C14(H14), C17(H17), C20(H20), C22(H22), C25(H25), 
 C28(H28) 
;
_olex2_submission_special_instructions 'No special instructions were received'

loop_
_space_group_symop_operation_xyz
'x, y, z'
'-x+1/2, y+1/2, -z+1/2'
'-x, -y, -z'
'x-1/2, -y-1/2, z-1/2'

loop_
_atom_site_label
_atom_site_type_symbol
_atom_site_fract_x
_atom_site_fract_y
_atom_site_fract_z
_atom_site_U_iso_or_equiv
_atom_site_adp_type
_atom_site_occupancy
_atom_site_site_symmetry_order
_atom_site_calc_flag
_atom_site_refinement_flags_posn
_atom_site_refinement_flags_occupancy
_atom_site_disorder_assembly
_atom_site_disorder_group
Cr1 Cr 0.91144(5) 0.75544(5) 0.06463(5) 0.0187(2) Uani 1 1 d . . . .
F4 F 0.5009(2) 0.4485(2) -0.3237(2) 0.0421(8) Uani 1 1 d . . . .
F5 F 0.6111(2) 0.3553(2) -0.2687(3) 0.0472(9) Uani 1 1 d . . . .
F6 F 0.4985(2) 0.4094(2) -0.1831(2) 0.0470(9) Uani 1 1 d . . . .
F7 F 1.3416(2) 0.9076(2) -0.2297(2) 0.0460(9) Uani 1 1 d . . . .
F8 F 1.3438(2) 0.9332(2) -0.0869(2) 0.0411(8) Uani 1 1 d . . . .
F9 F 1.2205(2) 0.9745(2) -0.1680(2) 0.0466(9) Uani 1 1 d . . . .
F10 F 1.3519(3) 0.5687(3) 0.0117(3) 0.0849(16) Uani 1 1 d . . . .
F11 F 1.2596(4) 0.6491(3) 0.0988(2) 0.0888(17) Uani 1 1 d . . . .
F12 F 1.2070(2) 0.5215(2) 0.0331(2) 0.0393(8) Uani 1 1 d . . . .
F1 F 0.6484(3) 0.8141(3) -0.0672(3) 0.0561(8) Uani 0.823(4) 1 d D P A 1
F2 F 0.5228(3) 0.7310(3) -0.0514(3) 0.0561(8) Uani 0.823(4) 1 d D P A 1
F3 F 0.5352(3) 0.8150(3) -0.1689(3) 0.0561(8) Uani 0.823(4) 1 d D P A 1
F1A F 0.6112(11) 0.8421(11) -0.1525(11) 0.0561(8) Uani 0.177(4) 1 d D P A 2
F2A F 0.6011(9) 0.7618(12) -0.0332(10) 0.0561(8) Uani 0.177(4) 1 d D P A 2
F3A F 0.4963(10) 0.7694(12) -0.1149(10) 0.0561(8) Uani 0.177(4) 1 d D P A 2
O1 O 0.8723(2) 0.8454(2) 0.2483(2) 0.0274(8) Uani 1 1 d . . . .
O2 O 1.1094(3) 0.8559(3) 0.0576(3) 0.0409(10) Uani 1 1 d . . . .
O3 O 0.8178(3) 0.9321(3) -0.0258(2) 0.0379(9) Uani 1 1 d . . . .
O4 O 0.7159(3) 0.6527(3) 0.0776(2) 0.0388(9) Uani 1 1 d . . . .
O5 O 1.0137(3) 0.5779(3) 0.1445(3) 0.0417(10) Uani 1 1 d . . . .
N1 N 0.9338(2) 0.6693(3) -0.1299(2) 0.0169(8) Uani 1 1 d . . . .
C1 C 0.8887(3) 0.8110(3) 0.1800(3) 0.0221(10) Uani 1 1 d . . . .
C2 C 1.0348(4) 0.8185(4) 0.0597(3) 0.0255(11) Uani 1 1 d . . . .
C3 C 0.8521(3) 0.8658(4) 0.0086(3) 0.0256(11) Uani 1 1 d . . . .
C4 C 0.7892(4) 0.6909(4) 0.0717(3) 0.0254(11) Uani 1 1 d . . . .
C5 C 0.9753(3) 0.6446(4) 0.1158(3) 0.0252(10) Uani 1 1 d . . . .
C6 C 0.9275(3) 0.6997(3) -0.0572(3) 0.0186(9) Uani 1 1 d . . . .
C7 C 0.9488(3) 0.6456(3) -0.2207(3) 0.0152(9) Uani 1 1 d . . . .
C8 C 0.8704(3) 0.6155(3) -0.2758(3) 0.0163(9) Uani 1 1 d . . . .
C9 C 0.8893(3) 0.5929(3) -0.3659(3) 0.0199(10) Uani 1 1 d . . . .
H9 H 0.8377 0.5711 -0.4048 0.024 Uiso 1 1 calc R . . .
C10 C 0.9831(3) 0.6020(3) -0.3997(3) 0.0224(10) Uani 1 1 d . . . .
H10 H 0.9947 0.5866 -0.4615 0.027 Uiso 1 1 calc R . . .
C11 C 1.0594(3) 0.6331(3) -0.3440(3) 0.0201(9) Uani 1 1 d . . . .
H11 H 1.1227 0.6402 -0.3682 0.024 Uiso 1 1 calc R . . .
C12 C 1.0443(3) 0.6540(3) -0.2530(3) 0.0162(9) Uani 1 1 d . . . .
C13 C 0.7686(3) 0.6075(3) -0.2418(3) 0.0156(9) Uani 1 1 d . . . .
C14 C 0.7271(3) 0.6856(3) -0.1942(3) 0.0227(10) Uani 1 1 d . . . .
H14 H 0.7636 0.7432 -0.1838 0.027 Uiso 1 1 calc R . . .
C15 C 0.6329(3) 0.6778(4) -0.1626(3) 0.0251(10) Uani 1 1 d . . . .
C16 C 0.5875(3) 0.7602(4) -0.1154(4) 0.0323(12) Uani 1 1 d D . . .
C17 C 0.5786(3) 0.5937(4) -0.1782(3) 0.0223(10) Uani 1 1 d . . . .
H17 H 0.5149 0.5875 -0.1548 0.027 Uiso 1 1 calc R . . .
C18 C 0.6187(3) 0.5203(3) -0.2275(3) 0.0203(10) Uani 1 1 d . . . .
C19 C 0.5574(3) 0.4334(4) -0.2505(3) 0.0266(11) Uani 1 1 d . . . .
C20 C 0.7143(3) 0.5266(3) -0.2585(3) 0.0181(9) Uani 1 1 d . . . .
H20 H 0.7415 0.4742 -0.2913 0.022 Uiso 1 1 calc R . . .
C21 C 1.1263(3) 0.6862(3) -0.1918(3) 0.0128(8) Uani 1 1 d . . . .
C22 C 1.1689(3) 0.7755(3) -0.2026(3) 0.0169(9) Uani 1 1 d . . . .
H22 H 1.1486 0.8158 -0.2518 0.020 Uiso 1 1 calc R . . .
C23 C 1.2417(3) 0.8077(3) -0.1420(3) 0.0181(9) Uani 1 1 d . . . .
C24 C 1.2865(3) 0.9054(3) -0.1566(3) 0.0202(10) Uani 1 1 d . . . .
C25 C 1.2712(3) 0.7506(3) -0.0692(3) 0.0202(9) Uani 1 1 d . . . .
H25 H 1.3205 0.7725 -0.0277 0.024 Uiso 1 1 calc R . . .
C26 C 1.2280(3) 0.6613(3) -0.0578(3) 0.0232(10) Uani 1 1 d . . . .
C27 C 1.2607(4) 0.6000(4) 0.0212(4) 0.0383(14) Uani 1 1 d . . . .
C28 C 1.1553(3) 0.6290(3) -0.1175(3) 0.0219(10) Uani 1 1 d . . . .
H28 H 1.1252 0.5679 -0.1078 0.026 Uiso 1 1 calc R . . .

loop_
_atom_site_aniso_label
_atom_site_aniso_U_11
_atom_site_aniso_U_22
_atom_site_aniso_U_33
_atom_site_aniso_U_23
_atom_site_aniso_U_13
_atom_site_aniso_U_12
Cr1 0.0218(4) 0.0186(4) 0.0156(4) -0.0008(3) -0.0002(3) -0.0016(3)
F4 0.0374(17) 0.0424(19) 0.0455(18) -0.0021(15) -0.0190(14) -0.0134(15)
F5 0.0299(16) 0.0202(16) 0.091(3) -0.0156(16) -0.0020(17) -0.0039(13)
F6 0.0436(18) 0.051(2) 0.0470(19) -0.0062(16) 0.0095(15) -0.0317(16)
F7 0.063(2) 0.0371(19) 0.0387(18) -0.0065(14) 0.0227(16) -0.0228(17)
F8 0.0508(19) 0.0348(18) 0.0368(17) 0.0033(14) -0.0186(14) -0.0223(15)
F9 0.0334(17) 0.0204(16) 0.085(3) 0.0037(16) -0.0110(17) 0.0021(13)
F10 0.0327(19) 0.096(3) 0.124(4) 0.077(3) -0.025(2) -0.001(2)
F11 0.189(5) 0.037(2) 0.038(2) 0.0087(17) -0.051(3) -0.015(3)
F12 0.0498(19) 0.0282(17) 0.0393(17) 0.0160(14) -0.0127(14) -0.0081(15)
F1 0.0419(14) 0.0519(17) 0.0742(19) -0.0355(14) -0.0020(13) 0.0127(12)
F2 0.0419(14) 0.0519(17) 0.0742(19) -0.0355(14) -0.0020(13) 0.0127(12)
F3 0.0419(14) 0.0519(17) 0.0742(19) -0.0355(14) -0.0020(13) 0.0127(12)
F1A 0.0419(14) 0.0519(17) 0.0742(19) -0.0355(14) -0.0020(13) 0.0127(12)
F2A 0.0419(14) 0.0519(17) 0.0742(19) -0.0355(14) -0.0020(13) 0.0127(12)
F3A 0.0419(14) 0.0519(17) 0.0742(19) -0.0355(14) -0.0020(13) 0.0127(12)
O1 0.0305(18) 0.032(2) 0.0202(17) -0.0056(15) 0.0023(14) -0.0047(15)
O2 0.033(2) 0.042(2) 0.048(2) -0.0150(19) 0.0103(17) -0.0142(19)
O3 0.051(2) 0.031(2) 0.0311(19) 0.0043(17) -0.0050(17) 0.0107(18)
O4 0.032(2) 0.048(2) 0.037(2) -0.0124(18) 0.0063(16) -0.0139(19)
O5 0.052(2) 0.031(2) 0.042(2) 0.0096(18) 0.0018(19) 0.0111(19)
N1 0.0136(17) 0.017(2) 0.020(2) -0.0020(15) 0.0001(14) -0.0024(15)
C1 0.020(2) 0.023(3) 0.023(2) 0.004(2) -0.0030(19) -0.001(2)
C2 0.032(3) 0.024(3) 0.021(2) -0.008(2) 0.004(2) -0.002(2)
C3 0.030(3) 0.026(3) 0.021(2) -0.003(2) 0.000(2) -0.002(2)
C4 0.028(3) 0.027(3) 0.021(2) -0.004(2) 0.0038(19) -0.002(2)
C5 0.029(2) 0.027(3) 0.020(2) -0.002(2) 0.001(2) -0.002(2)
C6 0.017(2) 0.018(2) 0.021(2) 0.0014(19) -0.0006(17) -0.0017(18)
C7 0.022(2) 0.009(2) 0.015(2) -0.0003(16) -0.0033(17) -0.0019(17)
C8 0.020(2) 0.009(2) 0.019(2) 0.0033(17) -0.0026(17) 0.0013(17)
C9 0.024(2) 0.017(2) 0.019(2) 0.0011(18) -0.0039(18) -0.0061(19)
C10 0.033(3) 0.020(2) 0.015(2) 0.0001(18) 0.0027(19) -0.001(2)
C11 0.017(2) 0.019(2) 0.025(2) -0.0001(19) 0.0032(18) 0.0001(18)
C12 0.018(2) 0.010(2) 0.020(2) 0.0014(17) -0.0026(17) 0.0004(17)
C13 0.013(2) 0.022(2) 0.0119(19) 0.0022(17) -0.0025(16) 0.0007(18)
C14 0.020(2) 0.018(2) 0.030(2) -0.006(2) -0.0042(19) 0.0007(19)
C15 0.018(2) 0.026(3) 0.031(3) -0.007(2) -0.0053(19) 0.002(2)
C16 0.011(2) 0.040(3) 0.046(3) -0.017(3) -0.006(2) 0.005(2)
C17 0.011(2) 0.031(3) 0.025(2) -0.002(2) -0.0027(17) -0.0030(19)
C18 0.015(2) 0.023(2) 0.023(2) -0.0023(19) -0.0028(17) -0.0003(19)
C19 0.020(2) 0.029(3) 0.031(3) -0.002(2) -0.002(2) -0.004(2)
C20 0.023(2) 0.016(2) 0.015(2) -0.0027(17) -0.0028(17) 0.0034(19)
C21 0.0054(17) 0.017(2) 0.016(2) -0.0014(17) -0.0003(15) 0.0014(17)
C22 0.015(2) 0.018(2) 0.018(2) 0.0011(17) 0.0031(17) 0.0055(18)
C23 0.016(2) 0.018(2) 0.021(2) -0.0023(18) 0.0009(17) 0.0021(18)
C24 0.017(2) 0.019(2) 0.026(2) -0.0041(19) 0.0007(18) -0.0014(19)
C25 0.015(2) 0.022(2) 0.023(2) -0.0030(19) -0.0045(17) -0.0007(19)
C26 0.021(2) 0.024(3) 0.025(2) 0.003(2) -0.0041(19) 0.003(2)
C27 0.043(3) 0.034(3) 0.037(3) 0.008(2) -0.018(3) -0.009(3)
C28 0.021(2) 0.017(2) 0.028(2) 0.0024(19) 0.0001(19) -0.0034(19)

loop_
_atom_type_symbol
_atom_type_description
_atom_type_scat_dispersion_real
_atom_type_scat_dispersion_imag
_atom_type_scat_source
C C 0.0033 0.0016 'International Tables Vol C Tables 4.2.6.8 and 6.1.1.4'
H H 0.0000 0.0000 'International Tables Vol C Tables 4.2.6.8 and 6.1.1.4'
N N 0.0061 0.0033 'International Tables Vol C Tables 4.2.6.8 and 6.1.1.4'
O O 0.0106 0.0060 'International Tables Vol C Tables 4.2.6.8 and 6.1.1.4'
F F 0.0171 0.0103 'International Tables Vol C Tables 4.2.6.8 and 6.1.1.4'
Cr Cr 0.3209 0.6236 'International Tables Vol C Tables 4.2.6.8 and 6.1.1.4'

loop_
_geom_angle_atom_site_label_1
_geom_angle_atom_site_label_2
_geom_angle_atom_site_label_3
_geom_angle
C1 Cr1 C2 90.70(19)
C1 Cr1 C3 89.3(2)
C1 Cr1 C4 88.79(19)
C1 Cr1 C5 93.07(19)
C1 Cr1 C6 176.75(18)
C2 Cr1 C3 89.4(2)
C2 Cr1 C5 88.9(2)
C2 Cr1 C6 91.58(18)
C3 Cr1 C5 177.1(2)
C3 Cr1 C6 88.42(19)
C4 Cr1 C2 178.8(2)
C4 Cr1 C3 91.7(2)
C4 Cr1 C5 90.0(2)
C4 Cr1 C6 88.97(18)
C5 Cr1 C6 89.29(19)
C6 N1 C7 171.3(4)
O1 C1 Cr1 177.9(4)
O2 C2 Cr1 179.2(5)
O3 C3 Cr1 178.9(5)
O4 C4 Cr1 178.7(4)
O5 C5 Cr1 178.6(4)
N1 C6 Cr1 177.3(4)
N1 C7 C8 119.9(4)
N1 C7 C12 117.5(4)
C8 C7 C12 122.6(4)
C7 C8 C13 122.7(4)
C9 C8 C7 117.6(4)
C9 C8 C13 119.7(4)
C8 C9 H9 119.6
C8 C9 C10 120.8(4)
C10 C9 H9 119.6
C9 C10 H10 119.8
C11 C10 C9 120.5(4)
C11 C10 H10 119.8
C10 C11 H11 119.7
C10 C11 C12 120.6(4)
C12 C11 H11 119.7
C7 C12 C21 121.0(4)
C11 C12 C7 117.9(4)
C11 C12 C21 121.1(4)
C14 C13 C8 119.9(4)
C20 C13 C8 120.7(4)
C20 C13 C14 119.4(4)
C13 C14 H14 120.1
C15 C14 C13 119.7(4)
C15 C14 H14 120.1
C14 C15 C16 120.2(4)
C14 C15 C17 120.5(4)
C17 C15 C16 119.3(4)
F1 C16 F2 102.1(4)
F1 C16 C15 114.9(4)
F2 C16 C15 112.5(5)
F3 C16 F1 109.6(5)
F3 C16 F2 103.4(4)
F3 C16 C15 113.3(4)
F1A C16 C15 111.1(9)
F2A C16 F1A 111.5(10)
F2A C16 F3A 97.2(10)
F2A C16 C15 115.1(9)
F3A C16 F1A 100.0(10)
F3A C16 C15 120.6(9)
C15 C17 H17 120.5
C18 C17 C15 119.0(4)
C18 C17 H17 120.5
C17 C18 C19 118.8(4)
C17 C18 C20 121.1(4)
C20 C18 C19 120.1(4)
F4 C19 F5 106.2(4)
F4 C19 F6 106.8(4)
F4 C19 C18 111.8(4)
F5 C19 C18 112.5(4)
F6 C19 F5 107.1(4)
F6 C19 C18 112.1(4)
C13 C20 C18 120.3(4)
C13 C20 H20 119.8
C18 C20 H20 119.8
C22 C21 C12 120.9(4)
C22 C21 C28 118.8(4)
C28 C21 C12 120.1(4)
C21 C22 H22 119.6
C21 C22 C23 120.8(4)
C23 C22 H22 119.6
C22 C23 C24 119.0(4)
C25 C23 C22 120.4(4)
C25 C23 C24 120.6(4)
F7 C24 F8 106.3(4)
F7 C24 C23 112.2(4)
F8 C24 C23 112.6(4)
F9 C24 F7 106.3(4)
F9 C24 F8 106.3(4)
F9 C24 C23 112.7(3)
C23 C25 H25 120.6
C26 C25 C23 118.8(4)
C26 C25 H25 120.6
C25 C26 C27 118.4(4)
C25 C26 C28 121.1(4)
C28 C26 C27 120.5(4)
F10 C27 C26 111.6(5)
F11 C27 F10 106.4(5)
F11 C27 C26 111.8(5)
F12 C27 F10 105.9(5)
F12 C27 F11 106.7(5)
F12 C27 C26 114.0(4)
C21 C28 H28 120.0
C26 C28 C21 120.1(4)
C26 C28 H28 120.0

loop_
_geom_bond_atom_site_label_1
_geom_bond_atom_site_label_2
_geom_bond_distance
Cr1 C1 1.895(5)
Cr1 C2 1.905(5)
Cr1 C3 1.907(5)
Cr1 C4 1.903(5)
Cr1 C5 1.909(5)
Cr1 C6 1.968(4)
F4 C19 1.330(5)
F5 C19 1.335(6)
F6 C19 1.334(6)
F7 C24 1.329(5)
F8 C24 1.335(5)
F9 C24 1.322(5)
F10 C27 1.334(7)
F11 C27 1.329(7)
F12 C27 1.324(6)
F1 C16 1.315(6)
F2 C16 1.368(7)
F3 C16 1.297(6)
F1A C16 1.300(14)
F2A C16 1.220(14)
F3A C16 1.257(14)
O1 C1 1.139(5)
O2 C2 1.148(6)
O3 C3 1.143(6)
O4 C4 1.140(6)
O5 C5 1.138(6)
N1 C6 1.154(6)
N1 C7 1.395(5)
C7 C8 1.396(6)
C7 C12 1.407(6)
C8 C9 1.392(6)
C8 C13 1.497(6)
C9 H9 0.9500
C9 C10 1.395(6)
C10 H10 0.9500
C10 C11 1.384(6)
C11 H11 0.9500
C11 C12 1.390(6)
C12 C21 1.494(5)
C13 C14 1.412(6)
C13 C20 1.362(6)
C14 H14 0.9500
C14 C15 1.386(6)
C15 C16 1.477(7)
C15 C17 1.395(7)
C17 H17 0.9500
C17 C18 1.369(7)
C18 C19 1.499(6)
C18 C20 1.400(6)
C20 H20 0.9500
C21 C22 1.376(6)
C21 C28 1.400(6)
C22 H22 0.9500
C22 C23 1.397(6)
C23 C24 1.499(6)
C23 C25 1.385(6)
C25 H25 0.9500
C25 C26 1.379(6)
C26 C27 1.499(7)
C26 C28 1.388(6)
C28 H28 0.9500

loop_
_geom_torsion_atom_site_label_1
_geom_torsion_atom_site_label_2
_geom_torsion_atom_site_label_3
_geom_torsion_atom_site_label_4
_geom_torsion
N1 C7 C8 C9 179.9(4)
N1 C7 C8 C13 0.2(6)
N1 C7 C12 C11 -178.3(4)
N1 C7 C12 C21 0.6(6)
C7 C8 C9 C10 -1.2(6)
C7 C8 C13 C14 49.9(6)
C7 C8 C13 C20 -132.0(4)
C7 C12 C21 C22 -109.8(5)
C7 C12 C21 C28 64.7(6)
C8 C7 C12 C11 1.3(6)
C8 C7 C12 C21 -179.8(4)
C8 C9 C10 C11 0.4(7)
C8 C13 C14 C15 -179.9(4)
C8 C13 C20 C18 -179.1(4)
C9 C8 C13 C14 -129.8(4)
C9 C8 C13 C20 48.3(6)
C9 C10 C11 C12 1.3(7)
C10 C11 C12 C7 -2.1(6)
C10 C11 C12 C21 179.1(4)
C11 C12 C21 C22 69.0(6)
C11 C12 C21 C28 -116.5(5)
C12 C7 C8 C9 0.3(6)
C12 C7 C8 C13 -179.4(4)
C12 C21 C22 C23 176.2(4)
C12 C21 C28 C26 -176.6(4)
C13 C8 C9 C10 178.5(4)
C13 C14 C15 C16 -178.0(4)
C13 C14 C15 C17 -0.5(7)
C14 C13 C20 C18 -1.0(6)
C14 C15 C16 F1 -32.6(7)
C14 C15 C16 F2 -148.9(4)
C14 C15 C16 F3 94.3(5)
C14 C15 C16 F1A 38.3(9)
C14 C15 C16 F2A -89.5(8)
C14 C15 C16 F3A 154.6(8)
C14 C15 C17 C18 -2.1(7)
C15 C17 C18 C19 -175.1(4)
C15 C17 C18 C20 3.1(7)
C16 C15 C17 C18 175.5(4)
C17 C15 C16 F1 149.8(5)
C17 C15 C16 F2 33.5(6)
C17 C15 C16 F3 -83.3(6)
C17 C15 C16 F1A -139.2(8)
C17 C15 C16 F2A 92.9(8)
C17 C15 C16 F3A -23.0(10)
C17 C18 C19 F4 82.9(5)
C17 C18 C19 F5 -157.7(4)
C17 C18 C19 F6 -37.0(6)
C17 C18 C20 C13 -1.6(6)
C19 C18 C20 C13 176.6(4)
C20 C13 C14 C15 2.0(6)
C20 C18 C19 F4 -95.3(5)
C20 C18 C19 F5 24.1(6)
C20 C18 C19 F6 144.8(4)
C21 C22 C23 C24 179.7(4)
C21 C22 C23 C25 -0.9(6)
C22 C21 C28 C26 -2.0(6)
C22 C23 C24 F7 -69.7(5)
C22 C23 C24 F8 170.5(4)
C22 C23 C24 F9 50.3(5)
C22 C23 C25 C26 0.4(7)
C23 C25 C26 C27 179.9(5)
C23 C25 C26 C28 -0.7(7)
C24 C23 C25 C26 179.7(4)
C25 C23 C24 F7 111.0(5)
C25 C23 C24 F8 -8.8(6)
C25 C23 C24 F9 -129.1(4)
C25 C26 C27 F10 -68.1(6)
C25 C26 C27 F11 50.9(7)
C25 C26 C27 F12 172.0(4)
C25 C26 C28 C21 1.5(7)
C27 C26 C28 C21 -179.1(5)
C28 C21 C22 C23 1.7(6)
C28 C26 C27 F10 112.4(5)
C28 C26 C27 F11 -128.6(5)
C28 C26 C27 F12 -7.5(7)
